data_7714100
loop_
_publ_author_name
'Siewert, Jan-Erik'
'Schumann, Andr\'e'
'Wellnitz, Tim'
'Dankert, Fabian'
'Hering-Junghans, Christian'

_publ_section_title
;
 Triphosphiranes as Phosphinidene-Transfer Agents -- Synthesis of Regular
 and Chelating NHC Phosphinidene Adducts
;
_journal_name_full 'Dalton Transactions'
_journal_paper_doi 10.1039/D3DT02690F
_journal_year 2023
_chemical_formula_moiety 'C48 H68 N4 P2, 2 (C6 H6)'
_chemical_formula_sum 'C60 H80 N4 P2'
_chemical_formula_weight 919.22
_space_group_crystal_system triclinic
_space_group_IT_number 2
_space_group_name_Hall '-P 1'
_space_group_name_H-M_alt 'P -1'
_atom_sites_solution_hydrogens geom
_audit_creation_method SHELXL-2018/3
_audit_update_record
;
2023-09-21 deposited with the CCDC.	2023-09-26 downloaded from the CCDC.
;
_cell_angle_alpha 84.5580(10)
_cell_angle_beta 85.3070(10)
_cell_angle_gamma 88.8780(10)
_cell_formula_units_Z 3
_cell_length_a 8.3007(2)
_cell_length_b 19.0539(5)
_cell_length_c 26.0563(7)
_cell_measurement_reflns_used 9898
_cell_measurement_temperature 150(2)
_cell_measurement_theta_max 66.56
_cell_measurement_theta_min 2.33
_cell_volume 4088.46(18)
_computing_cell_refinement 'SAINT (Bruker, 2013)'
_computing_data_collection 'APEX2 (Bruker, 2014)'
_computing_data_reduction SAINT
_computing_molecular_graphics 'ORTEP-3v2.01 (Farrugia, 1997)'
_computing_publication_material 'SHELXL-2014/7 (Sheldrick, 2014)'
_computing_structure_refinement 'SHELXL-2014/7 (Sheldrick, 2014)'
_computing_structure_solution 'SHELXT-2014 (Sheldrick, 2014)'
_diffrn_ambient_temperature 150(2)
_diffrn_measured_fraction_theta_full 0.971
_diffrn_measured_fraction_theta_max 0.971
_diffrn_measurement_device_type 'Bruker APEX-II CCD'
_diffrn_measurement_method '\f and \w scans'
_diffrn_radiation_monochromator multilayer
_diffrn_radiation_source microfocus
_diffrn_radiation_type CuK\a
_diffrn_radiation_wavelength 1.54178
_diffrn_reflns_av_R_equivalents 0.0412
_diffrn_reflns_av_unetI/netI 0.0363
_diffrn_reflns_Laue_measured_fraction_full 0.971
_diffrn_reflns_Laue_measured_fraction_max 0.971
_diffrn_reflns_limit_h_max 9
_diffrn_reflns_limit_h_min -9
_diffrn_reflns_limit_k_max 22
_diffrn_reflns_limit_k_min -21
_diffrn_reflns_limit_l_max 29
_diffrn_reflns_limit_l_min -30
_diffrn_reflns_number 50513
_diffrn_reflns_point_group_measured_fraction_full 0.971
_diffrn_reflns_point_group_measured_fraction_max 0.971
_diffrn_reflns_theta_full 65.478
_diffrn_reflns_theta_max 65.478
_diffrn_reflns_theta_min 1.709
_exptl_absorpt_coefficient_mu 1.020
_exptl_absorpt_correction_T_max 0.905
_exptl_absorpt_correction_T_min 0.750
_exptl_absorpt_correction_type multi-scan
_exptl_absorpt_process_details 'SADABS 2014/5'
_exptl_crystal_colour yellow
_exptl_crystal_density_diffrn 1.120
_exptl_crystal_description needle
_exptl_crystal_F_000 1494
_exptl_crystal_size_max 0.300
_exptl_crystal_size_mid 0.100
_exptl_crystal_size_min 0.100
_refine_diff_density_max 0.519
_refine_diff_density_min -0.430
_refine_diff_density_rms 0.042
_refine_ls_extinction_method none
_refine_ls_goodness_of_fit_ref 1.023
_refine_ls_hydrogen_treatment constr
_refine_ls_matrix_type full
_refine_ls_number_parameters 917
_refine_ls_number_reflns 13661
_refine_ls_number_restraints 0
_refine_ls_restrained_S_all 1.023
_refine_ls_R_factor_all 0.0618
_refine_ls_R_factor_gt 0.0474
_refine_ls_shift/su_max 0.001
_refine_ls_shift/su_mean 0.000
_refine_ls_structure_factor_coef Fsqd
_refine_ls_weighting_details 'w=1/[\s^2^(Fo^2^)+(0.0684P)^2^+1.2088P] where P=(Fo^2^+2Fc^2^)/3'
_refine_ls_weighting_scheme calc
_refine_ls_wR_factor_gt 0.1224
_refine_ls_wR_factor_ref 0.1344
_reflns_Friedel_coverage 0.000
_reflns_number_gt 10821
_reflns_number_total 13661
_reflns_threshold_expression 'I > 2\s(I)'
_cod_data_source_file d3dt02690f2.cif
_cod_data_source_block ax2245_cmpd6c
_cod_database_code 7714100
_shelx_shelxl_version_number 2018/3
_shelx_space_group_comment
;
The symmetry employed for this shelxl refinement is uniquely defined
by the following loop, which should always be used as a source of
symmetry information in preference to the above space-group names.
They are only intended as comments.
;
_shelx_estimated_absorpt_t_min 0.750
_shelx_estimated_absorpt_t_max 0.905

loop_
_space_group_symop_operation_xyz
'x, y, z'
'-x, -y, -z'

loop_
_atom_site_label
_atom_site_type_symbol
_atom_site_fract_x
_atom_site_fract_y
_atom_site_fract_z
_atom_site_U_iso_or_equiv
_atom_site_adp_type
_atom_site_occupancy
_atom_site_site_symmetry_order
_atom_site_calc_flag
_atom_site_refinement_flags_posn
_atom_site_refinement_flags_adp
_atom_site_refinement_flags_occupancy
_atom_site_disorder_assembly
_atom_site_disorder_group
P1 P 1.17285(6) 0.31614(3) 0.78080(2) 0.04362(15) Uani 1 1 d . . . . .
P2 P 1.51849(5) 0.67357(2) 0.87417(2) 0.03299(12) Uani 1 1 d . . . . .
P3 P 0.16987(5) -0.32217(2) 0.55251(2) 0.03473(13) Uani 1 1 d . . . . .
N1 N 1.49389(18) 0.25133(8) 0.77755(6) 0.0364(3) Uani 1 1 d . . . . .
N2 N 1.47325(18) 0.35969(8) 0.79719(6) 0.0361(3) Uani 1 1 d . . . . .
N3 N 1.22526(18) 0.61402(8) 0.86540(6) 0.0331(3) Uani 1 1 d . . . . .
N4 N 1.18255(17) 0.72048(8) 0.88779(6) 0.0321(3) Uani 1 1 d . . . . .
N5 N -0.11977(18) -0.36686(8) 0.52343(6) 0.0346(3) Uani 1 1 d . . . . .
N6 N -0.15136(17) -0.26032(8) 0.54670(6) 0.0339(3) Uani 1 1 d . . . . .
C1 C 1.10074(19) 0.22756(9) 0.76965(7) 0.0324(4) Uani 1 1 d . . . . .
C2 C 1.0766(2) 0.21033(9) 0.71943(7) 0.0316(4) Uani 1 1 d . . . . .
C3 C 1.0235(2) 0.14325(9) 0.71229(7) 0.0316(4) Uani 1 1 d . . . . .
H3 H 1.008774 0.132024 0.678241 0.038 Uiso 1 1 calc R U . . .
C4 C 0.9914(2) 0.09226(9) 0.75352(7) 0.0300(4) Uani 1 1 d . . . . .
C5 C 1.0079(2) 0.11093(10) 0.80294(7) 0.0360(4) Uani 1 1 d . . . . .
H5 H 0.982600 0.077302 0.831635 0.043 Uiso 1 1 calc R U . . .
C6 C 1.0604(2) 0.17722(11) 0.81196(8) 0.0400(4) Uani 1 1 d . . . . .
C7 C 1.1053(2) 0.26396(10) 0.67206(8) 0.0406(4) Uani 1 1 d . . . . .
H7 H 1.182590 0.299733 0.680881 0.049 Uiso 1 1 calc R U . . .
C8 C 1.1782(3) 0.23236(13) 0.62346(9) 0.0577(6) Uani 1 1 d . . . . .
H8A H 1.098159 0.202561 0.610751 0.087 Uiso 1 1 calc R U . . .
H8B H 1.273836 0.203855 0.631752 0.087 Uiso 1 1 calc R U . . .
H8C H 1.209466 0.270422 0.596722 0.087 Uiso 1 1 calc R U . . .
C9 C 0.9483(3) 0.30234(13) 0.66038(9) 0.0575(6) Uani 1 1 d . . . . .
H9A H 0.968969 0.338136 0.631124 0.086 Uiso 1 1 calc R U . . .
H9B H 0.904893 0.325145 0.690829 0.086 Uiso 1 1 calc R U . . .
H9C H 0.869826 0.268485 0.651672 0.086 Uiso 1 1 calc R U . . .
C10 C 0.9488(2) 0.01667(10) 0.74660(8) 0.0389(4) Uani 1 1 d . . . . .
H10 H 0.878549 -0.001428 0.777890 0.047 Uiso 1 1 calc R U . . .
C11 C 0.8563(3) 0.00863(11) 0.69980(9) 0.0519(5) Uani 1 1 d . . . . .
H11A H 0.925360 0.022206 0.668233 0.078 Uiso 1 1 calc R U . . .
H11B H 0.759780 0.039059 0.700931 0.078 Uiso 1 1 calc R U . . .
H11C H 0.823976 -0.040587 0.699957 0.078 Uiso 1 1 calc R U . . .
C12 C 1.1026(3) -0.02832(12) 0.74523(10) 0.0580(6) Uani 1 1 d . . . . .
H12A H 1.075784 -0.077113 0.740776 0.087 Uiso 1 1 calc R U . . .
H12B H 1.153545 -0.026884 0.777741 0.087 Uiso 1 1 calc R U . . .
H12C H 1.177546 -0.009879 0.716281 0.087 Uiso 1 1 calc R U . . .
C13 C 1.0700(4) 0.19302(16) 0.86789(9) 0.0693(8) Uani 1 1 d . . . . .
H13 H 1.125148 0.239286 0.867534 0.083 Uiso 1 1 calc R U . . .
C14 C 0.9024(4) 0.20002(17) 0.89421(9) 0.0741(8) Uani 1 1 d . . . . .
H14A H 0.841354 0.236267 0.874459 0.111 Uiso 1 1 calc R U . . .
H14B H 0.910148 0.213513 0.929284 0.111 Uiso 1 1 calc R U . . .
H14C H 0.846962 0.154820 0.895966 0.111 Uiso 1 1 calc R U . . .
C15 C 1.1644(5) 0.1386(3) 0.89890(13) 0.154(3) Uani 1 1 d . . . . .
H15A H 1.102301 0.094941 0.905416 0.231 Uiso 1 1 calc R U . . .
H15B H 1.184692 0.156039 0.931925 0.231 Uiso 1 1 calc R U . . .
H15C H 1.267604 0.129144 0.879589 0.231 Uiso 1 1 calc R U . . .
C16 C 1.3822(2) 0.30374(9) 0.78603(6) 0.0284(4) Uani 1 1 d . . . . .
C17 C 1.6488(3) 0.27630(13) 0.78113(11) 0.0590(7) Uani 1 1 d . . . . .
H17 H 1.746732 0.250288 0.776181 0.071 Uiso 1 1 calc R U . . .
C18 C 1.6361(3) 0.34273(13) 0.79266(10) 0.0573(6) Uani 1 1 d . . . . .
H18 H 1.722702 0.372916 0.796973 0.069 Uiso 1 1 calc R U . . .
C19 C 1.4668(2) 0.18039(9) 0.76304(8) 0.0369(4) Uani 1 1 d . . . . .
H19 H 1.347503 0.172625 0.765595 0.044 Uiso 1 1 calc R U . . .
C20 C 1.5302(4) 0.17510(14) 0.70780(10) 0.0662(7) Uani 1 1 d . . . . .
H20A H 1.484519 0.213615 0.685636 0.099 Uiso 1 1 calc R U . . .
H20B H 1.499066 0.129788 0.696878 0.099 Uiso 1 1 calc R U . . .
H20C H 1.648303 0.178435 0.704877 0.099 Uiso 1 1 calc R U . . .
C21 C 1.5408(3) 0.12534(14) 0.79998(12) 0.0740(8) Uani 1 1 d . . . . .
H21A H 1.658638 0.130047 0.796653 0.111 Uiso 1 1 calc R U . . .
H21B H 1.512390 0.078238 0.791730 0.111 Uiso 1 1 calc R U . . .
H21C H 1.499354 0.132032 0.835514 0.111 Uiso 1 1 calc R U . . .
C22 C 1.4105(2) 0.42484(10) 0.81419(7) 0.0340(4) Uani 1 1 d . . . . .
C23 C 1.3080(2) 0.42414(10) 0.85868(7) 0.0369(4) Uani 1 1 d . . . . .
H23 H 1.276887 0.380588 0.877313 0.044 Uiso 1 1 calc R U . . .
C24 C 1.2507(2) 0.48711(10) 0.87609(7) 0.0367(4) Uani 1 1 d . . . . .
H24 H 1.179715 0.486915 0.906615 0.044 Uiso 1 1 calc R U . . .
C25 C 1.2971(2) 0.55030(9) 0.84887(7) 0.0322(4) Uani 1 1 d . . . . .
C26 C 1.4032(2) 0.55128(10) 0.80485(7) 0.0355(4) Uani 1 1 d . . . . .
H26 H 1.436859 0.594869 0.786800 0.043 Uiso 1 1 calc R U . . .
C27 C 1.4597(2) 0.48823(10) 0.78743(7) 0.0372(4) Uani 1 1 d . . . . .
H27 H 1.531926 0.488363 0.757205 0.045 Uiso 1 1 calc R U . . .
C28 C 1.0592(2) 0.62403(11) 0.87260(8) 0.0410(4) Uani 1 1 d . . . . .
H28 H 0.979069 0.590490 0.868625 0.049 Uiso 1 1 calc R U . . .
C29 C 1.0328(2) 0.68895(11) 0.88604(8) 0.0402(4) Uani 1 1 d . . . . .
H29 H 0.929999 0.710261 0.893221 0.048 Uiso 1 1 calc R U . . .
C30 C 1.3050(2) 0.67414(9) 0.87586(6) 0.0280(4) Uani 1 1 d . . . . .
C31 C 1.1960(2) 0.79340(9) 0.90098(7) 0.0342(4) Uani 1 1 d . . . . .
H31 H 1.313222 0.805625 0.897687 0.041 Uiso 1 1 calc R U . . .
C32 C 1.1322(3) 0.79927(12) 0.95630(9) 0.0541(6) Uani 1 1 d . . . . .
H32A H 1.015384 0.791179 0.959900 0.081 Uiso 1 1 calc R U . . .
H32B H 1.153666 0.846515 0.965867 0.081 Uiso 1 1 calc R U . . .
H32C H 1.185947 0.763949 0.979073 0.081 Uiso 1 1 calc R U . . .
C33 C 1.1111(3) 0.84357(12) 0.86292(9) 0.0534(5) Uani 1 1 d . . . . .
H33A H 1.150658 0.835154 0.827528 0.080 Uiso 1 1 calc R U . . .
H33B H 1.133373 0.892317 0.868913 0.080 Uiso 1 1 calc R U . . .
H33C H 0.994273 0.835648 0.867725 0.080 Uiso 1 1 calc R U . . .
C34 C 1.56813(19) 0.75993(9) 0.89628(7) 0.0284(4) Uani 1 1 d . . . . .
C35 C 1.5816(2) 0.76730(9) 0.94920(7) 0.0313(4) Uani 1 1 d . . . . .
C36 C 1.6240(2) 0.83215(10) 0.96436(8) 0.0385(4) Uani 1 1 d . . . . .
H36 H 1.631156 0.836674 1.000091 0.046 Uiso 1 1 calc R U . . .
C37 C 1.6559(2) 0.89007(11) 0.92928(9) 0.0431(5) Uani 1 1 d . . . . .
C38 C 1.6480(2) 0.88193(10) 0.87703(8) 0.0408(4) Uani 1 1 d . . . . .
H38 H 1.673216 0.920899 0.852335 0.049 Uiso 1 1 calc R U . . .
C39 C 1.6043(2) 0.81848(10) 0.85975(7) 0.0329(4) Uani 1 1 d . . . . .
C40 C 1.5495(2) 0.70586(10) 0.99045(7) 0.0376(4) Uani 1 1 d . . . . .
H40 H 1.465781 0.675839 0.978154 0.045 Uiso 1 1 calc R U . . .
C41 C 1.7016(3) 0.66059(12) 0.99568(8) 0.0478(5) Uani 1 1 d . . . . .
H41A H 1.737020 0.643714 0.962161 0.072 Uiso 1 1 calc R U . . .
H41B H 1.678267 0.620178 1.021209 0.072 Uiso 1 1 calc R U . . .
H41C H 1.787216 0.688743 1.007038 0.072 Uiso 1 1 calc R U . . .
C42 C 1.4859(3) 0.72636(14) 1.04386(9) 0.0572(6) Uani 1 1 d . . . . .
H42A H 1.448748 0.684098 1.065657 0.086 Uiso 1 1 calc R U . . .
H42B H 1.395643 0.759894 1.040206 0.086 Uiso 1 1 calc R U . . .
H42C H 1.572650 0.748195 1.059913 0.086 Uiso 1 1 calc R U . . .
C43 C 1.6938(4) 0.96014(12) 0.94903(11) 0.0639(7) Uani 1 1 d . . . . .
H43 H 1.653368 0.955073 0.986397 0.077 Uiso 1 1 calc R U . . .
C44 C 1.8614(5) 0.97292(18) 0.9491(2) 0.148(2) Uani 1 1 d . . . . .
H44A H 1.912094 0.973699 0.913752 0.222 Uiso 1 1 calc R U . . .
H44B H 1.911187 0.935422 0.971161 0.222 Uiso 1 1 calc R U . . .
H44C H 1.876903 1.018471 0.962494 0.222 Uiso 1 1 calc R U . . .
C45 C 1.5978(4) 1.01999(13) 0.92562(12) 0.0700(7) Uani 1 1 d . . . . .
H45A H 1.617211 1.062635 0.942362 0.105 Uiso 1 1 calc R U . . .
H45B H 1.482565 1.008706 0.930548 0.105 Uiso 1 1 calc R U . . .
H45C H 1.630465 1.027989 0.888554 0.105 Uiso 1 1 calc R U . . .
C46 C 1.5940(2) 0.81406(11) 0.80209(8) 0.0434(5) Uani 1 1 d . . . . .
H46 H 1.520399 0.774385 0.798059 0.052 Uiso 1 1 calc R U . . .
C47 C 1.7597(3) 0.79624(15) 0.77694(9) 0.0618(6) Uani 1 1 d . . . . .
H47A H 1.835069 0.834032 0.780676 0.093 Uiso 1 1 calc R U . . .
H47B H 1.751506 0.791423 0.740130 0.093 Uiso 1 1 calc R U . . .
H47C H 1.799257 0.751785 0.793790 0.093 Uiso 1 1 calc R U . . .
C48 C 1.5257(3) 0.88051(14) 0.77424(10) 0.0631(7) Uani 1 1 d . . . . .
H48A H 1.599614 0.919712 0.775409 0.095 Uiso 1 1 calc R U . . .
H48B H 1.420041 0.891927 0.791234 0.095 Uiso 1 1 calc R U . . .
H48C H 1.513553 0.872668 0.738131 0.095 Uiso 1 1 calc R U . . .
C49 C 0.23225(18) -0.23229(9) 0.56376(7) 0.0272(3) Uani 1 1 d . . . . .
C50 C 0.26204(19) -0.21697(9) 0.61424(7) 0.0281(4) Uani 1 1 d . . . . .
C51 C 0.3201(2) -0.15047(9) 0.62159(7) 0.0313(4) Uani 1 1 d . . . . .
H51 H 0.339306 -0.140384 0.655563 0.038 Uiso 1 1 calc R U . . .
C52 C 0.3505(2) -0.09871(9) 0.58085(7) 0.0328(4) Uani 1 1 d . . . . .
C53 C 0.3229(2) -0.11500(9) 0.53184(7) 0.0329(4) Uani 1 1 d . . . . .
H53 H 0.344614 -0.080291 0.503582 0.040 Uiso 1 1 calc R U . . .
C54 C 0.26486(19) -0.17987(9) 0.52198(7) 0.0297(4) Uani 1 1 d . . . . .
C55 C 0.2331(2) -0.27151(10) 0.66055(7) 0.0370(4) Uani 1 1 d . . . . .
H55 H 0.145314 -0.303063 0.652666 0.044 Uiso 1 1 calc R U . . .
C56 C 0.1776(3) -0.23998(13) 0.71094(9) 0.0584(6) Uani 1 1 d . . . . .
H56A H 0.144615 -0.277940 0.737554 0.088 Uiso 1 1 calc R U . . .
H56B H 0.085841 -0.207841 0.705195 0.088 Uiso 1 1 calc R U . . .
H56C H 0.266699 -0.213954 0.722380 0.088 Uiso 1 1 calc R U . . .
C57 C 0.3841(3) -0.31720(12) 0.66740(9) 0.0548(6) Uani 1 1 d . . . . .
H57A H 0.419660 -0.336077 0.634595 0.082 Uiso 1 1 calc R U . . .
H57B H 0.359346 -0.356249 0.693985 0.082 Uiso 1 1 calc R U . . .
H57C H 0.470196 -0.288640 0.678041 0.082 Uiso 1 1 calc R U . . .
C58 C 0.4068(3) -0.02479(10) 0.58740(8) 0.0446(5) Uani 1 1 d . . . . .
H58 H 0.480211 -0.009579 0.556138 0.053 Uiso 1 1 calc R U . . .
C59 C 0.5007(3) -0.01953(11) 0.63377(9) 0.0505(5) Uani 1 1 d . . . . .
H59A H 0.430341 -0.031176 0.665389 0.076 Uiso 1 1 calc R U . . .
H59B H 0.540367 0.028625 0.633464 0.076 Uiso 1 1 calc R U . . .
H59C H 0.592542 -0.052596 0.632713 0.076 Uiso 1 1 calc R U . . .
C60 C 0.2618(4) 0.02597(12) 0.58769(11) 0.0643(7) Uani 1 1 d . . . . .
H60A H 0.184522 0.011514 0.617087 0.096 Uiso 1 1 calc R U . . .
H60B H 0.209269 0.025091 0.555409 0.096 Uiso 1 1 calc R U . . .
H60C H 0.298579 0.073845 0.590743 0.096 Uiso 1 1 calc R U . . .
C61 C 0.2410(2) -0.19252(11) 0.46630(7) 0.0391(4) Uani 1 1 d . . . . .
H61 H 0.160807 -0.231155 0.466926 0.047 Uiso 1 1 calc R U . . .
C62 C 0.3992(3) -0.21687(16) 0.43985(9) 0.0609(6) Uani 1 1 d . . . . .
H62A H 0.480472 -0.180179 0.439489 0.091 Uiso 1 1 calc R U . . .
H62B H 0.382677 -0.225868 0.404251 0.091 Uiso 1 1 calc R U . . .
H62C H 0.436549 -0.260291 0.458732 0.091 Uiso 1 1 calc R U . . .
C63 C 0.1774(3) -0.12788(14) 0.43447(10) 0.0637(7) Uani 1 1 d . . . . .
H63A H 0.076410 -0.111311 0.451759 0.096 Uiso 1 1 calc R U . . .
H63B H 0.157347 -0.140519 0.399976 0.096 Uiso 1 1 calc R U . . .
H63C H 0.257710 -0.090368 0.431249 0.096 Uiso 1 1 calc R U . . .
C64 C -0.2993(2) -0.28211(12) 0.53263(9) 0.0473(5) Uani 1 1 d . . . . .
H64 H -0.397082 -0.255353 0.533248 0.057 Uiso 1 1 calc R U . . .
C65 C -0.2796(2) -0.34696(11) 0.51817(9) 0.0469(5) Uani 1 1 d . . . . .
H65 H -0.360395 -0.374694 0.506364 0.056 Uiso 1 1 calc R U . . .
C66 C -0.0374(2) -0.31266(9) 0.54155(6) 0.0281(4) Uani 1 1 d . . . . .
C67 C -0.1353(2) -0.19419(10) 0.57080(8) 0.0355(4) Uani 1 1 d . . . . .
H67 H -0.017379 -0.184594 0.570953 0.043 Uiso 1 1 calc R U . . .
C68 C -0.2057(4) -0.20168(14) 0.62589(9) 0.0650(7) Uani 1 1 d . . . . .
H68A H -0.322332 -0.209394 0.626804 0.098 Uiso 1 1 calc R U . . .
H68B H -0.186238 -0.158611 0.642106 0.098 Uiso 1 1 calc R U . . .
H68C H -0.154538 -0.241945 0.644754 0.098 Uiso 1 1 calc R U . . .
C69 C -0.2104(3) -0.13331(12) 0.53935(10) 0.0594(6) Uani 1 1 d . . . . .
H69A H -0.168807 -0.133112 0.503038 0.089 Uiso 1 1 calc R U . . .
H69B H -0.182936 -0.088898 0.552490 0.089 Uiso 1 1 calc R U . . .
H69C H -0.328106 -0.138406 0.542120 0.089 Uiso 1 1 calc R U . . .
C70 C -0.0549(2) -0.43385(9) 0.51147(7) 0.0333(4) Uani 1 1 d . . . . .
C71 C -0.0824(2) -0.45789(10) 0.46432(8) 0.0389(4) Uani 1 1 d . . . . .
H71 H -0.139096 -0.428926 0.439906 0.047 Uiso 1 1 calc R U . . .
C72 C 0.0273(2) -0.47599(10) 0.54707(8) 0.0384(4) Uani 1 1 d . . . . .
H72 H 0.045889 -0.459514 0.579337 0.046 Uiso 1 1 calc R U . . .
C80 C -0.2368(3) -0.43386(14) 0.67775(9) 0.0571(6) Uani 1 1 d . . . . .
H80 H -0.307756 -0.420647 0.651570 0.069 Uiso 1 1 calc R U . . .
C81 C -0.2145(4) -0.38932(13) 0.71406(11) 0.0660(7) Uani 1 1 d . . . . .
H81 H -0.272312 -0.345782 0.714005 0.079 Uiso 1 1 calc R U . . .
C82 C -0.1086(4) -0.40730(15) 0.75076(12) 0.0786(9) Uani 1 1 d . . . . .
H82 H -0.092014 -0.376041 0.776101 0.094 Uiso 1 1 calc R U . . .
C83 C -0.0257(4) -0.47081(16) 0.75102(11) 0.0709(8) Uani 1 1 d . . . . .
H83 H 0.049361 -0.482830 0.776147 0.085 Uiso 1 1 calc R U . . .
C84 C -0.0513(3) -0.51611(14) 0.71546(10) 0.0601(6) Uani 1 1 d . . . . .
H84 H 0.003952 -0.560266 0.716042 0.072 Uiso 1 1 calc R U . . .
C85 C -0.1582(3) -0.49766(14) 0.67843(10) 0.0589(6) Uani 1 1 d . . . . .
H85 H -0.177094 -0.529198 0.653490 0.071 Uiso 1 1 calc R U . . .
C86 C -0.3628(3) -0.49134(12) 0.36913(9) 0.0491(5) Uani 1 1 d . . . . .
H86 H -0.281393 -0.522129 0.355989 0.059 Uiso 1 1 calc R U . . .
C87 C -0.4481(3) -0.50964(12) 0.41563(9) 0.0497(5) Uani 1 1 d . . . . .
H87 H -0.425490 -0.553292 0.434607 0.060 Uiso 1 1 calc R U . . .
C88 C -0.5656(3) -0.46555(12) 0.43504(9) 0.0485(5) Uani 1 1 d . . . . .
H88 H -0.623844 -0.478554 0.467352 0.058 Uiso 1 1 calc R U . . .
C89 C -0.5989(3) -0.40236(13) 0.40750(11) 0.0592(6) Uani 1 1 d . . . . .
H89 H -0.680095 -0.371541 0.420736 0.071 Uiso 1 1 calc R U . . .
C90 C -0.5137(4) -0.38406(14) 0.36058(11) 0.0675(7) Uani 1 1 d . . . . .
H90 H -0.537054 -0.340684 0.341359 0.081 Uiso 1 1 calc R U . . .
C91 C -0.3957(3) -0.42806(13) 0.34154(9) 0.0558(6) Uani 1 1 d . . . . .
H91 H -0.336681 -0.414998 0.309379 0.067 Uiso 1 1 calc R U . . .
C92 C 0.8425(3) 0.40469(13) 0.98219(9) 0.0570(6) Uani 1 1 d . . . . .
H92 H 0.873857 0.382627 1.014145 0.068 Uiso 1 1 calc R U . . .
C93 C 0.9124(3) 0.38452(13) 0.93670(10) 0.0545(6) Uani 1 1 d . . . . .
H93 H 0.991492 0.347810 0.937038 0.065 Uiso 1 1 calc R U . . .
C94 C 0.8695(3) 0.41680(15) 0.89034(9) 0.0589(6) Uani 1 1 d . . . . .
H94 H 0.919242 0.402609 0.858780 0.071 Uiso 1 1 calc R U . . .
C95 C 0.7546(3) 0.46955(13) 0.88966(9) 0.0563(6) Uani 1 1 d . . . . .
H95 H 0.724625 0.491897 0.857626 0.068 Uiso 1 1 calc R U . . .
C96 C 0.6834(3) 0.48993(13) 0.93519(11) 0.0605(6) Uani 1 1 d . . . . .
H96 H 0.604325 0.526676 0.934805 0.073 Uiso 1 1 calc R U . . .
C97 C 0.7264(3) 0.45711(14) 0.98165(10) 0.0640(6) Uani 1 1 d . . . . .
H97 H 0.675714 0.470730 1.013268 0.077 Uiso 1 1 calc R U . . .

loop_
_atom_site_aniso_label
_atom_site_aniso_U_11
_atom_site_aniso_U_22
_atom_site_aniso_U_33
_atom_site_aniso_U_23
_atom_site_aniso_U_13
_atom_site_aniso_U_12
P1 0.0249(2) 0.0329(3) 0.0773(4) -0.0235(2) -0.0090(2) 0.00209(18)
P2 0.0254(2) 0.0313(2) 0.0437(3) -0.00948(19) -0.00476(18) -0.00044(17)
P3 0.0258(2) 0.0267(2) 0.0543(3) -0.0115(2) -0.01022(19) 0.00039(17)
N1 0.0260(7) 0.0394(9) 0.0461(9) -0.0127(7) -0.0068(6) 0.0039(6)
N2 0.0291(8) 0.0391(8) 0.0426(9) -0.0150(7) -0.0038(6) -0.0054(6)
N3 0.0308(8) 0.0341(8) 0.0353(8) -0.0082(6) -0.0015(6) -0.0070(6)
N4 0.0245(7) 0.0370(8) 0.0354(8) -0.0062(6) -0.0022(6) -0.0015(6)
N5 0.0312(8) 0.0307(8) 0.0436(9) -0.0050(6) -0.0096(6) -0.0068(6)
N6 0.0247(7) 0.0349(8) 0.0430(9) -0.0072(7) -0.0043(6) -0.0003(6)
C1 0.0194(8) 0.0335(9) 0.0457(11) -0.0126(8) 0.0006(7) -0.0020(6)
C2 0.0216(8) 0.0310(9) 0.0425(10) -0.0047(8) -0.0028(7) -0.0010(6)
C3 0.0309(9) 0.0319(9) 0.0330(9) -0.0047(7) -0.0058(7) -0.0034(7)
C4 0.0242(8) 0.0318(9) 0.0343(9) -0.0050(7) -0.0020(7) -0.0029(7)
C5 0.0316(9) 0.0449(11) 0.0312(9) -0.0031(8) 0.0006(7) -0.0081(8)
C6 0.0290(9) 0.0556(12) 0.0371(10) -0.0173(9) 0.0047(7) -0.0124(8)
C7 0.0405(10) 0.0325(10) 0.0481(11) 0.0020(8) -0.0043(8) -0.0085(8)
C8 0.0544(13) 0.0545(13) 0.0576(14) 0.0103(11) 0.0165(11) -0.0012(10)
C9 0.0664(15) 0.0494(13) 0.0527(13) 0.0083(10) -0.0004(11) 0.0170(11)
C10 0.0451(11) 0.0324(10) 0.0385(10) -0.0024(8) 0.0020(8) -0.0090(8)
C11 0.0574(13) 0.0413(11) 0.0606(14) -0.0147(10) -0.0118(11) -0.0144(10)
C12 0.0697(15) 0.0355(11) 0.0688(16) -0.0023(10) -0.0112(12) 0.0111(10)
C13 0.0807(18) 0.0901(19) 0.0399(13) -0.0284(13) 0.0146(12) -0.0479(15)
C14 0.094(2) 0.089(2) 0.0358(12) -0.0093(12) 0.0128(12) 0.0288(16)
C15 0.082(2) 0.338(8) 0.0550(19) -0.071(3) -0.0424(18) 0.073(4)
C16 0.0301(9) 0.0287(9) 0.0266(8) -0.0030(7) -0.0033(7) -0.0024(7)
C17 0.0258(10) 0.0695(16) 0.0889(18) -0.0392(14) -0.0132(10) 0.0075(10)
C18 0.0294(10) 0.0662(15) 0.0831(17) -0.0368(13) -0.0093(10) -0.0064(9)
C19 0.0287(9) 0.0308(9) 0.0513(11) -0.0067(8) -0.0017(8) 0.0043(7)
C20 0.0829(18) 0.0597(15) 0.0589(15) -0.0254(12) 0.0028(13) -0.0095(13)
C21 0.0621(16) 0.0575(15) 0.094(2) 0.0264(14) -0.0009(14) 0.0102(12)
C22 0.0337(9) 0.0369(10) 0.0336(10) -0.0118(8) -0.0052(7) -0.0079(7)
C23 0.0457(11) 0.0345(10) 0.0310(9) -0.0050(7) -0.0023(8) -0.0108(8)
C24 0.0414(10) 0.0400(10) 0.0290(9) -0.0075(8) 0.0017(7) -0.0105(8)
C25 0.0335(9) 0.0346(9) 0.0303(9) -0.0083(7) -0.0060(7) -0.0077(7)
C26 0.0406(10) 0.0367(10) 0.0297(9) -0.0049(7) -0.0022(7) -0.0107(8)
C27 0.0371(10) 0.0440(11) 0.0317(10) -0.0102(8) 0.0015(7) -0.0126(8)
C28 0.0297(9) 0.0488(12) 0.0458(11) -0.0098(9) -0.0028(8) -0.0113(8)
C29 0.0259(9) 0.0495(12) 0.0459(11) -0.0082(9) -0.0017(8) -0.0037(8)
C30 0.0299(8) 0.0303(9) 0.0239(8) -0.0020(7) -0.0032(6) -0.0040(7)
C31 0.0275(9) 0.0332(9) 0.0426(10) -0.0062(8) -0.0035(7) 0.0023(7)
C32 0.0741(16) 0.0471(12) 0.0427(12) -0.0118(10) -0.0076(11) 0.0079(11)
C33 0.0610(14) 0.0459(12) 0.0511(13) 0.0059(10) -0.0058(10) 0.0083(10)
C34 0.0191(7) 0.0318(9) 0.0345(9) -0.0049(7) -0.0023(6) 0.0001(6)
C35 0.0230(8) 0.0357(9) 0.0359(10) -0.0057(7) -0.0044(7) 0.0021(7)
C36 0.0408(10) 0.0391(10) 0.0378(10) -0.0088(8) -0.0125(8) 0.0044(8)
C37 0.0413(11) 0.0373(11) 0.0541(13) -0.0110(9) -0.0170(9) 0.0021(8)
C38 0.0358(10) 0.0327(10) 0.0529(12) 0.0054(8) -0.0079(8) -0.0045(8)
C39 0.0237(8) 0.0370(10) 0.0377(10) -0.0010(8) -0.0039(7) -0.0031(7)
C40 0.0338(9) 0.0454(11) 0.0330(10) 0.0000(8) -0.0021(7) -0.0045(8)
C41 0.0486(12) 0.0485(12) 0.0441(12) 0.0091(9) -0.0059(9) 0.0038(9)
C42 0.0552(13) 0.0748(16) 0.0394(12) -0.0025(11) 0.0060(10) -0.0013(11)
C43 0.0829(18) 0.0370(12) 0.0765(17) -0.0131(11) -0.0261(14) -0.0008(11)
C44 0.094(3) 0.0586(19) 0.319(7) -0.078(3) -0.110(4) 0.0087(17)
C45 0.092(2) 0.0392(13) 0.0827(19) -0.0158(12) -0.0217(15) 0.0158(12)
C46 0.0433(11) 0.0517(12) 0.0346(10) 0.0045(9) -0.0068(8) -0.0117(9)
C47 0.0668(16) 0.0806(18) 0.0365(12) -0.0053(11) 0.0029(10) 0.0068(13)
C48 0.0576(14) 0.0776(17) 0.0519(14) 0.0170(12) -0.0169(11) -0.0032(12)
C49 0.0186(7) 0.0273(8) 0.0364(9) -0.0074(7) -0.0029(6) 0.0005(6)
C50 0.0210(8) 0.0296(9) 0.0339(9) -0.0040(7) -0.0021(6) 0.0008(6)
C51 0.0301(9) 0.0330(9) 0.0325(9) -0.0082(7) -0.0061(7) 0.0005(7)
C52 0.0296(9) 0.0287(9) 0.0404(10) -0.0049(7) -0.0036(7) -0.0026(7)
C53 0.0292(9) 0.0332(9) 0.0354(10) 0.0027(7) -0.0025(7) -0.0048(7)
C54 0.0202(8) 0.0378(9) 0.0317(9) -0.0055(7) -0.0025(6) -0.0017(7)
C55 0.0394(10) 0.0365(10) 0.0349(10) -0.0008(8) -0.0033(8) -0.0054(8)
C56 0.0754(16) 0.0580(14) 0.0394(12) -0.0029(10) 0.0123(11) -0.0149(12)
C57 0.0592(14) 0.0496(13) 0.0532(13) 0.0128(10) -0.0123(10) 0.0077(10)
C58 0.0546(12) 0.0349(10) 0.0442(11) -0.0046(8) 0.0000(9) -0.0127(9)
C59 0.0500(12) 0.0410(11) 0.0636(14) -0.0170(10) -0.0077(10) -0.0124(9)
C60 0.0915(19) 0.0309(11) 0.0738(17) -0.0065(11) -0.0285(14) 0.0122(11)
C61 0.0349(10) 0.0497(11) 0.0338(10) -0.0045(8) -0.0062(8) -0.0094(8)
C62 0.0534(13) 0.0953(19) 0.0364(12) -0.0225(12) -0.0025(10) 0.0098(12)
C63 0.0694(16) 0.0763(17) 0.0477(13) 0.0013(12) -0.0279(12) 0.0029(13)
C64 0.0268(9) 0.0516(12) 0.0662(14) -0.0112(10) -0.0142(9) 0.0003(8)
C65 0.0310(10) 0.0475(12) 0.0655(14) -0.0115(10) -0.0147(9) -0.0076(8)
C66 0.0283(8) 0.0269(8) 0.0292(9) -0.0023(7) -0.0030(7) -0.0051(7)
C67 0.0256(9) 0.0333(9) 0.0487(11) -0.0103(8) -0.0015(7) 0.0015(7)
C68 0.094(2) 0.0578(15) 0.0436(13) -0.0089(11) -0.0032(12) 0.0059(13)
C69 0.0715(16) 0.0416(12) 0.0620(15) 0.0021(11) 0.0028(12) 0.0096(11)
C70 0.0347(9) 0.0275(9) 0.0386(10) -0.0024(7) -0.0054(7) -0.0116(7)
C71 0.0472(11) 0.0301(9) 0.0409(11) 0.0006(8) -0.0152(8) -0.0085(8)
C72 0.0482(11) 0.0322(10) 0.0365(10) -0.0039(8) -0.0107(8) -0.0111(8)
C80 0.0491(13) 0.0711(16) 0.0512(13) 0.0047(12) -0.0158(10) -0.0017(11)
C81 0.0808(18) 0.0463(13) 0.0714(17) 0.0015(12) -0.0182(14) 0.0028(12)
C82 0.118(3) 0.0538(15) 0.0710(18) -0.0110(13) -0.0403(17) -0.0099(15)
C83 0.0702(17) 0.0799(19) 0.0647(17) 0.0089(14) -0.0352(13) -0.0074(14)
C84 0.0505(13) 0.0620(15) 0.0667(16) -0.0049(12) -0.0017(11) 0.0121(11)
C85 0.0582(14) 0.0689(16) 0.0527(14) -0.0205(12) -0.0041(11) -0.0054(12)
C86 0.0462(12) 0.0519(13) 0.0512(13) -0.0112(10) -0.0074(10) -0.0071(9)
C87 0.0511(12) 0.0465(12) 0.0513(13) 0.0045(10) -0.0122(10) -0.0009(9)
C88 0.0434(11) 0.0568(13) 0.0457(12) -0.0022(10) -0.0069(9) -0.0085(10)
C89 0.0502(13) 0.0480(13) 0.0802(18) -0.0087(12) -0.0069(12) 0.0027(10)
C90 0.0747(18) 0.0472(14) 0.0787(18) 0.0149(13) -0.0173(14) -0.0051(12)
C91 0.0615(14) 0.0628(15) 0.0438(12) 0.0006(11) -0.0082(10) -0.0225(12)
C92 0.0651(15) 0.0544(14) 0.0501(13) 0.0111(11) -0.0130(11) -0.0072(11)
C93 0.0396(11) 0.0571(14) 0.0691(16) -0.0096(11) -0.0145(10) 0.0029(10)
C94 0.0391(12) 0.0914(19) 0.0487(13) -0.0172(12) -0.0048(10) -0.0100(12)
C95 0.0518(13) 0.0667(15) 0.0516(13) 0.0092(11) -0.0228(11) -0.0201(11)
C96 0.0584(14) 0.0433(12) 0.0826(19) -0.0081(12) -0.0211(13) 0.0054(10)
C97 0.0723(17) 0.0638(16) 0.0566(15) -0.0156(12) 0.0017(12) -0.0013(13)

loop_
_atom_type_symbol
_atom_type_description
_atom_type_scat_dispersion_real
_atom_type_scat_dispersion_imag
_atom_type_scat_source
C C 0.0181 0.0091 'International Tables Vol C Tables 4.2.6.8 and 6.1.1.4'
H H 0.0000 0.0000 'International Tables Vol C Tables 4.2.6.8 and 6.1.1.4'
N N 0.0311 0.0180 'International Tables Vol C Tables 4.2.6.8 and 6.1.1.4'
P P 0.2955 0.4335 'International Tables Vol C Tables 4.2.6.8 and 6.1.1.4'

loop_
_geom_angle_atom_site_label_1
_geom_angle_atom_site_label_2
_geom_angle_atom_site_label_3
_geom_angle
_geom_angle_site_symmetry_1
_geom_angle_site_symmetry_3
_geom_angle_publ_flag
C16 P1 C1 104.11(8) . . ?
C30 P2 C34 104.41(8) . . ?
C66 P3 C49 104.37(7) . . ?
C16 N1 C17 109.73(16) . . ?
C16 N1 C19 128.35(15) . . ?
C17 N1 C19 121.79(16) . . ?
C18 N2 C16 110.47(16) . . ?
C18 N2 C22 123.60(16) . . ?
C16 N2 C22 125.82(15) . . ?
C28 N3 C30 110.17(15) . . ?
C28 N3 C25 122.68(15) . . ?
C30 N3 C25 127.15(15) . . ?
C30 N4 C29 110.20(15) . . ?
C30 N4 C31 127.93(15) . . ?
C29 N4 C31 121.87(15) . . ?
C65 N5 C66 109.96(16) . . ?
C65 N5 C70 123.24(15) . . ?
C66 N5 C70 126.80(15) . . ?
C66 N6 C64 110.16(15) . . ?
C66 N6 C67 127.30(15) . . ?
C64 N6 C67 121.91(15) . . ?
C2 C1 C6 118.54(16) . . ?
C2 C1 P1 121.07(14) . . ?
C6 C1 P1 120.30(14) . . ?
C3 C2 C1 119.70(17) . . ?
C3 C2 C7 118.64(16) . . ?
C1 C2 C7 121.65(16) . . ?
C4 C3 C2 121.97(17) . . ?
C4 C3 H3 119.0 . . ?
C2 C3 H3 119.0 . . ?
C5 C4 C3 117.77(16) . . ?
C5 C4 C10 118.97(16) . . ?
C3 C4 C10 123.16(16) . . ?
C4 C5 C6 122.26(17) . . ?
C4 C5 H5 118.9 . . ?
C6 C5 H5 118.9 . . ?
C5 C6 C1 119.59(17) . . ?
C5 C6 C13 118.05(19) . . ?
C1 C6 C13 122.36(18) . . ?
C9 C7 C8 109.36(19) . . ?
C9 C7 C2 110.11(17) . . ?
C8 C7 C2 114.28(17) . . ?
C9 C7 H7 107.6 . . ?
C8 C7 H7 107.6 . . ?
C2 C7 H7 107.6 . . ?
C7 C8 H8A 109.5 . . ?
C7 C8 H8B 109.5 . . ?
H8A C8 H8B 109.5 . . ?
C7 C8 H8C 109.5 . . ?
H8A C8 H8C 109.5 . . ?
H8B C8 H8C 109.5 . . ?
C7 C9 H9A 109.5 . . ?
C7 C9 H9B 109.5 . . ?
H9A C9 H9B 109.5 . . ?
C7 C9 H9C 109.5 . . ?
H9A C9 H9C 109.5 . . ?
H9B C9 H9C 109.5 . . ?
C11 C10 C4 114.39(16) . . ?
C11 C10 C12 110.86(18) . . ?
C4 C10 C12 109.16(17) . . ?
C11 C10 H10 107.4 . . ?
C4 C10 H10 107.4 . . ?
C12 C10 H10 107.4 . . ?
C10 C11 H11A 109.5 . . ?
C10 C11 H11B 109.5 . . ?
H11A C11 H11B 109.5 . . ?
C10 C11 H11C 109.5 . . ?
H11A C11 H11C 109.5 . . ?
H11B C11 H11C 109.5 . . ?
C10 C12 H12A 109.5 . . ?
C10 C12 H12B 109.5 . . ?
H12A C12 H12B 109.5 . . ?
C10 C12 H12C 109.5 . . ?
H12A C12 H12C 109.5 . . ?
H12B C12 H12C 109.5 . . ?
C15 C13 C14 109.3(3) . . ?
C15 C13 C6 113.4(3) . . ?
C14 C13 C6 110.3(2) . . ?
C15 C13 H13 107.9 . . ?
C14 C13 H13 107.9 . . ?
C6 C13 H13 107.9 . . ?
C13 C14 H14A 109.5 . . ?
C13 C14 H14B 109.5 . . ?
H14A C14 H14B 109.5 . . ?
C13 C14 H14C 109.5 . . ?
H14A C14 H14C 109.5 . . ?
H14B C14 H14C 109.5 . . ?
C13 C15 H15A 109.5 . . ?
C13 C15 H15B 109.5 . . ?
H15A C15 H15B 109.5 . . ?
C13 C15 H15C 109.5 . . ?
H15A C15 H15C 109.5 . . ?
H15B C15 H15C 109.5 . . ?
N1 C16 N2 104.21(15) . . ?
N1 C16 P1 136.37(13) . . ?
N2 C16 P1 119.16(13) . . ?
C18 C17 N1 108.30(18) . . ?
C18 C17 H17 125.9 . . ?
N1 C17 H17 125.9 . . ?
C17 C18 N2 107.19(18) . . ?
C17 C18 H18 126.4 . . ?
N2 C18 H18 126.4 . . ?
N1 C19 C20 109.84(17) . . ?
N1 C19 C21 110.69(19) . . ?
C20 C19 C21 112.4(2) . . ?
N1 C19 H19 107.9 . . ?
C20 C19 H19 107.9 . . ?
C21 C19 H19 107.9 . . ?
C19 C20 H20A 109.5 . . ?
C19 C20 H20B 109.5 . . ?
H20A C20 H20B 109.5 . . ?
C19 C20 H20C 109.5 . . ?
H20A C20 H20C 109.5 . . ?
H20B C20 H20C 109.5 . . ?
C19 C21 H21A 109.5 . . ?
C19 C21 H21B 109.5 . . ?
H21A C21 H21B 109.5 . . ?
C19 C21 H21C 109.5 . . ?
H21A C21 H21C 109.5 . . ?
H21B C21 H21C 109.5 . . ?
C23 C22 C27 120.48(17) . . ?
C23 C22 N2 119.57(17) . . ?
C27 C22 N2 119.87(17) . . ?
C22 C23 C24 119.79(17) . . ?
C22 C23 H23 120.1 . . ?
C24 C23 H23 120.1 . . ?
C25 C24 C23 119.75(17) . . ?
C25 C24 H24 120.1 . . ?
C23 C24 H24 120.1 . . ?
C24 C25 C26 120.63(17) . . ?
C24 C25 N3 118.29(16) . . ?
C26 C25 N3 120.97(16) . . ?
C27 C26 C25 119.45(17) . . ?
C27 C26 H26 120.3 . . ?
C25 C26 H26 120.3 . . ?
C26 C27 C22 119.88(17) . . ?
C26 C27 H27 120.1 . . ?
C22 C27 H27 120.1 . . ?
C29 C28 N3 107.57(16) . . ?
C29 C28 H28 126.2 . . ?
N3 C28 H28 126.2 . . ?
C28 C29 N4 108.03(17) . . ?
C28 C29 H29 126.0 . . ?
N4 C29 H29 126.0 . . ?
N4 C30 N3 104.00(14) . . ?
N4 C30 P2 136.25(13) . . ?
N3 C30 P2 119.67(13) . . ?
N4 C31 C32 110.30(16) . . ?
N4 C31 C33 109.99(16) . . ?
C32 C31 C33 112.63(17) . . ?
N4 C31 H31 107.9 . . ?
C32 C31 H31 107.9 . . ?
C33 C31 H31 107.9 . . ?
C31 C32 H32A 109.5 . . ?
C31 C32 H32B 109.5 . . ?
H32A C32 H32B 109.5 . . ?
C31 C32 H32C 109.5 . . ?
H32A C32 H32C 109.5 . . ?
H32B C32 H32C 109.5 . . ?
C31 C33 H33A 109.5 . . ?
C31 C33 H33B 109.5 . . ?
H33A C33 H33B 109.5 . . ?
C31 C33 H33C 109.5 . . ?
H33A C33 H33C 109.5 . . ?
H33B C33 H33C 109.5 . . ?
C35 C34 C39 118.69(16) . . ?
C35 C34 P2 120.96(13) . . ?
C39 C34 P2 120.20(13) . . ?
C36 C35 C34 119.58(17) . . ?
C36 C35 C40 118.91(16) . . ?
C34 C35 C40 121.51(16) . . ?
C37 C36 C35 122.30(18) . . ?
C37 C36 H36 118.8 . . ?
C35 C36 H36 118.8 . . ?
C36 C37 C38 117.94(18) . . ?
C36 C37 C43 119.2(2) . . ?
C38 C37 C43 122.8(2) . . ?
C37 C38 C39 122.15(18) . . ?
C37 C38 H38 118.9 . . ?
C39 C38 H38 118.9 . . ?
C38 C39 C34 119.28(17) . . ?
C38 C39 C46 119.21(17) . . ?
C34 C39 C46 121.50(16) . . ?
C41 C40 C35 110.19(15) . . ?
C41 C40 C42 109.19(17) . . ?
C35 C40 C42 115.32(17) . . ?
C41 C40 H40 107.3 . . ?
C35 C40 H40 107.3 . . ?
C42 C40 H40 107.3 . . ?
C40 C41 H41A 109.5 . . ?
C40 C41 H41B 109.5 . . ?
H41A C41 H41B 109.5 . . ?
C40 C41 H41C 109.5 . . ?
H41A C41 H41C 109.5 . . ?
H41B C41 H41C 109.5 . . ?
C40 C42 H42A 109.5 . . ?
C40 C42 H42B 109.5 . . ?
H42A C42 H42B 109.5 . . ?
C40 C42 H42C 109.5 . . ?
H42A C42 H42C 109.5 . . ?
H42B C42 H42C 109.5 . . ?
C44 C43 C45 114.9(3) . . ?
C44 C43 C37 113.8(2) . . ?
C45 C43 C37 112.6(2) . . ?
C44 C43 H43 104.7 . . ?
C45 C43 H43 104.7 . . ?
C37 C43 H43 104.7 . . ?
C43 C44 H44A 109.5 . . ?
C43 C44 H44B 109.5 . . ?
H44A C44 H44B 109.5 . . ?
C43 C44 H44C 109.5 . . ?
H44A C44 H44C 109.5 . . ?
H44B C44 H44C 109.5 . . ?
C43 C45 H45A 109.5 . . ?
C43 C45 H45B 109.5 . . ?
H45A C45 H45B 109.5 . . ?
C43 C45 H45C 109.5 . . ?
H45A C45 H45C 109.5 . . ?
H45B C45 H45C 109.5 . . ?
C47 C46 C48 110.29(19) . . ?
C47 C46 C39 109.78(17) . . ?
C48 C46 C39 113.70(19) . . ?
C47 C46 H46 107.6 . . ?
C48 C46 H46 107.6 . . ?
C39 C46 H46 107.6 . . ?
C46 C47 H47A 109.5 . . ?
C46 C47 H47B 109.5 . . ?
H47A C47 H47B 109.5 . . ?
C46 C47 H47C 109.5 . . ?
H47A C47 H47C 109.5 . . ?
H47B C47 H47C 109.5 . . ?
C46 C48 H48A 109.5 . . ?
C46 C48 H48B 109.5 . . ?
H48A C48 H48B 109.5 . . ?
C46 C48 H48C 109.5 . . ?
H48A C48 H48C 109.5 . . ?
H48B C48 H48C 109.5 . . ?
C50 C49 C54 118.73(15) . . ?
C50 C49 P3 119.87(13) . . ?
C54 C49 P3 121.16(13) . . ?
C51 C50 C49 119.26(16) . . ?
C51 C50 C55 119.43(16) . . ?
C49 C50 C55 121.31(15) . . ?
C52 C51 C50 122.19(16) . . ?
C52 C51 H51 118.9 . . ?
C50 C51 H51 118.9 . . ?
C53 C52 C51 117.68(16) . . ?
C53 C52 C58 118.40(16) . . ?
C51 C52 C58 123.89(17) . . ?
C52 C53 C54 122.96(16) . . ?
C52 C53 H53 118.5 . . ?
C54 C53 H53 118.5 . . ?
C53 C54 C49 119.17(16) . . ?
C53 C54 C61 118.55(16) . . ?
C49 C54 C61 122.27(16) . . ?
C50 C55 C57 110.19(16) . . ?
C50 C55 C56 113.96(16) . . ?
C57 C55 C56 110.43(19) . . ?
C50 C55 H55 107.3 . . ?
C57 C55 H55 107.3 . . ?
C56 C55 H55 107.3 . . ?
C55 C56 H56A 109.5 . . ?
C55 C56 H56B 109.5 . . ?
H56A C56 H56B 109.5 . . ?
C55 C56 H56C 109.5 . . ?
H56A C56 H56C 109.5 . . ?
H56B C56 H56C 109.5 . . ?
C55 C57 H57A 109.5 . . ?
C55 C57 H57B 109.5 . . ?
H57A C57 H57B 109.5 . . ?
C55 C57 H57C 109.5 . . ?
H57A C57 H57C 109.5 . . ?
H57B C57 H57C 109.5 . . ?
C59 C58 C52 114.66(17) . . ?
C59 C58 C60 111.11(19) . . ?
C52 C58 C60 109.52(18) . . ?
C59 C58 H58 107.1 . . ?
C52 C58 H58 107.1 . . ?
C60 C58 H58 107.1 . . ?
C58 C59 H59A 109.5 . . ?
C58 C59 H59B 109.5 . . ?
H59A C59 H59B 109.5 . . ?
C58 C59 H59C 109.5 . . ?
H59A C59 H59C 109.5 . . ?
H59B C59 H59C 109.5 . . ?
C58 C60 H60A 109.5 . . ?
C58 C60 H60B 109.5 . . ?
H60A C60 H60B 109.5 . . ?
C58 C60 H60C 109.5 . . ?
H60A C60 H60C 109.5 . . ?
H60B C60 H60C 109.5 . . ?
C62 C61 C54 109.78(16) . . ?
C62 C61 C63 109.1(2) . . ?
C54 C61 C63 113.68(18) . . ?
C62 C61 H61 108.0 . . ?
C54 C61 H61 108.0 . . ?
C63 C61 H61 108.0 . . ?
C61 C62 H62A 109.5 . . ?
C61 C62 H62B 109.5 . . ?
H62A C62 H62B 109.5 . . ?
C61 C62 H62C 109.5 . . ?
H62A C62 H62C 109.5 . . ?
H62B C62 H62C 109.5 . . ?
C61 C63 H63A 109.5 . . ?
C61 C63 H63B 109.5 . . ?
H63A C63 H63B 109.5 . . ?
C61 C63 H63C 109.5 . . ?
H63A C63 H63C 109.5 . . ?
H63B C63 H63C 109.5 . . ?
C65 C64 N6 107.93(17) . . ?
C65 C64 H64 126.0 . . ?
N6 C64 H64 126.0 . . ?
C64 C65 N5 107.67(17) . . ?
C64 C65 H65 126.2 . . ?
N5 C65 H65 126.2 . . ?
N6 C66 N5 104.28(14) . . ?
N6 C66 P3 134.92(13) . . ?
N5 C66 P3 120.80(13) . . ?
N6 C67 C68 110.61(17) . . ?
N6 C67 C69 110.58(17) . . ?
C68 C67 C69 112.17(18) . . ?
N6 C67 H67 107.8 . . ?
C68 C67 H67 107.8 . . ?
C69 C67 H67 107.8 . . ?
C67 C68 H68A 109.5 . . ?
C67 C68 H68B 109.5 . . ?
H68A C68 H68B 109.5 . . ?
C67 C68 H68C 109.5 . . ?
H68A C68 H68C 109.5 . . ?
H68B C68 H68C 109.5 . . ?
C67 C69 H69A 109.5 . . ?
C67 C69 H69B 109.5 . . ?
H69A C69 H69B 109.5 . . ?
C67 C69 H69C 109.5 . . ?
H69A C69 H69C 109.5 . . ?
H69B C69 H69C 109.5 . . ?
C72 C70 C71 120.11(17) . . ?
C72 C70 N5 120.87(16) . . ?
C71 C70 N5 118.95(17) . . ?
C72 C71 C70 119.93(18) 2_546 . ?
C72 C71 H71 120.0 2_546 . ?
C70 C71 H71 120.0 . . ?
C71 C72 C70 119.96(18) 2_546 . ?
C71 C72 H72 120.0 2_546 . ?
C70 C72 H72 120.0 . . ?
C81 C80 C85 120.6(2) . . ?
C81 C80 H80 119.7 . . ?
C85 C80 H80 119.7 . . ?
C80 C81 C82 119.7(3) . . ?
C80 C81 H81 120.1 . . ?
C82 C81 H81 120.1 . . ?
C81 C82 C83 120.1(3) . . ?
C81 C82 H82 120.0 . . ?
C83 C82 H82 120.0 . . ?
C84 C83 C82 120.1(2) . . ?
C84 C83 H83 119.9 . . ?
C82 C83 H83 119.9 . . ?
C83 C84 C85 119.6(2) . . ?
C83 C84 H84 120.2 . . ?
C85 C84 H84 120.2 . . ?
C80 C85 C84 119.8(2) . . ?
C80 C85 H85 120.1 . . ?
C84 C85 H85 120.1 . . ?
C87 C86 C91 119.7(2) . . ?
C87 C86 H86 120.2 . . ?
C91 C86 H86 120.2 . . ?
C86 C87 C88 120.7(2) . . ?
C86 C87 H87 119.7 . . ?
C88 C87 H87 119.7 . . ?
C87 C88 C89 119.8(2) . . ?
C87 C88 H88 120.1 . . ?
C89 C88 H88 120.1 . . ?
C88 C89 C90 119.6(2) . . ?
C88 C89 H89 120.2 . . ?
C90 C89 H89 120.2 . . ?
C91 C90 C89 120.4(2) . . ?
C91 C90 H90 119.8 . . ?
C89 C90 H90 119.8 . . ?
C90 C91 C86 119.9(2) . . ?
C90 C91 H91 120.1 . . ?
C86 C91 H91 120.1 . . ?
C93 C92 C97 119.7(2) . . ?
C93 C92 H92 120.2 . . ?
C97 C92 H92 120.2 . . ?
C92 C93 C94 120.6(2) . . ?
C92 C93 H93 119.7 . . ?
C94 C93 H93 119.7 . . ?
C95 C94 C93 119.9(2) . . ?
C95 C94 H94 120.0 . . ?
C93 C94 H94 120.0 . . ?
C96 C95 C94 119.9(2) . . ?
C96 C95 H95 120.1 . . ?
C94 C95 H95 120.1 . . ?
C95 C96 C97 120.0(2) . . ?
C95 C96 H96 120.0 . . ?
C97 C96 H96 120.0 . . ?
C92 C97 C96 120.0(2) . . ?
C92 C97 H97 120.0 . . ?
C96 C97 H97 120.0 . . ?

loop_
_geom_bond_atom_site_label_1
_geom_bond_atom_site_label_2
_geom_bond_distance
_geom_bond_site_symmetry_2
_geom_bond_publ_flag
P1 C16 1.7641(17) . ?
P1 C1 1.8581(18) . ?
P2 C30 1.7685(17) . ?
P2 C34 1.8588(17) . ?
P3 C66 1.7698(17) . ?
P3 C49 1.8552(16) . ?
N1 C16 1.370(2) . ?
N1 C17 1.393(3) . ?
N1 C19 1.464(2) . ?
N2 C18 1.382(3) . ?
N2 C16 1.385(2) . ?
N2 C22 1.432(2) . ?
N3 C28 1.387(3) . ?
N3 C30 1.394(2) . ?
N3 C25 1.430(2) . ?
N4 C30 1.369(2) . ?
N4 C29 1.397(2) . ?
N4 C31 1.471(2) . ?
N5 C65 1.386(3) . ?
N5 C66 1.389(2) . ?
N5 C70 1.427(2) . ?
N6 C66 1.369(2) . ?
N6 C64 1.392(3) . ?
N6 C67 1.473(2) . ?
C1 C2 1.410(3) . ?
C1 C6 1.414(3) . ?
C2 C3 1.394(3) . ?
C2 C7 1.532(3) . ?
C3 C4 1.391(3) . ?
C3 H3 0.9500 . ?
C4 C5 1.386(3) . ?
C4 C10 1.521(2) . ?
C5 C6 1.391(3) . ?
C5 H5 0.9500 . ?
C6 C13 1.524(3) . ?
C7 C9 1.520(3) . ?
C7 C8 1.529(3) . ?
C7 H7 1.0000 . ?
C8 H8A 0.9800 . ?
C8 H8B 0.9800 . ?
C8 H8C 0.9800 . ?
C9 H9A 0.9800 . ?
C9 H9B 0.9800 . ?
C9 H9C 0.9800 . ?
C10 C11 1.514(3) . ?
C10 C12 1.524(3) . ?
C10 H10 1.0000 . ?
C11 H11A 0.9800 . ?
C11 H11B 0.9800 . ?
C11 H11C 0.9800 . ?
C12 H12A 0.9800 . ?
C12 H12B 0.9800 . ?
C12 H12C 0.9800 . ?
C13 C15 1.502(5) . ?
C13 C14 1.509(4) . ?
C13 H13 1.0000 . ?
C14 H14A 0.9800 . ?
C14 H14B 0.9800 . ?
C14 H14C 0.9800 . ?
C15 H15A 0.9800 . ?
C15 H15B 0.9800 . ?
C15 H15C 0.9800 . ?
C17 C18 1.329(3) . ?
C17 H17 0.9500 . ?
C18 H18 0.9500 . ?
C19 C20 1.503(3) . ?
C19 C21 1.511(3) . ?
C19 H19 1.0000 . ?
C20 H20A 0.9800 . ?
C20 H20B 0.9800 . ?
C20 H20C 0.9800 . ?
C21 H21A 0.9800 . ?
C21 H21B 0.9800 . ?
C21 H21C 0.9800 . ?
C22 C23 1.380(3) . ?
C22 C27 1.387(3) . ?
C23 C24 1.385(3) . ?
C23 H23 0.9500 . ?
C24 C25 1.383(3) . ?
C24 H24 0.9500 . ?
C25 C26 1.387(3) . ?
C26 C27 1.384(3) . ?
C26 H26 0.9500 . ?
C27 H27 0.9500 . ?
C28 C29 1.327(3) . ?
C28 H28 0.9500 . ?
C29 H29 0.9500 . ?
C31 C32 1.508(3) . ?
C31 C33 1.518(3) . ?
C31 H31 1.0000 . ?
C32 H32A 0.9800 . ?
C32 H32B 0.9800 . ?
C32 H32C 0.9800 . ?
C33 H33A 0.9800 . ?
C33 H33B 0.9800 . ?
C33 H33C 0.9800 . ?
C34 C35 1.413(3) . ?
C34 C39 1.416(3) . ?
C35 C36 1.392(3) . ?
C35 C40 1.524(3) . ?
C36 C37 1.380(3) . ?
C36 H36 0.9500 . ?
C37 C38 1.392(3) . ?
C37 C43 1.523(3) . ?
C38 C39 1.394(3) . ?
C38 H38 0.9500 . ?
C39 C46 1.522(3) . ?
C40 C41 1.523(3) . ?
C40 C42 1.531(3) . ?
C40 H40 1.0000 . ?
C41 H41A 0.9800 . ?
C41 H41B 0.9800 . ?
C41 H41C 0.9800 . ?
C42 H42A 0.9800 . ?
C42 H42B 0.9800 . ?
C42 H42C 0.9800 . ?
C43 C44 1.417(5) . ?
C43 C45 1.490(3) . ?
C43 H43 1.0000 . ?
C44 H44A 0.9800 . ?
C44 H44B 0.9800 . ?
C44 H44C 0.9800 . ?
C45 H45A 0.9800 . ?
C45 H45B 0.9800 . ?
C45 H45C 0.9800 . ?
C46 C47 1.520(3) . ?
C46 C48 1.522(3) . ?
C46 H46 1.0000 . ?
C47 H47A 0.9800 . ?
C47 H47B 0.9800 . ?
C47 H47C 0.9800 . ?
C48 H48A 0.9800 . ?
C48 H48B 0.9800 . ?
C48 H48C 0.9800 . ?
C49 C50 1.416(2) . ?
C49 C54 1.419(3) . ?
C50 C51 1.400(2) . ?
C50 C55 1.522(2) . ?
C51 C52 1.389(3) . ?
C51 H51 0.9500 . ?
C52 C53 1.380(3) . ?
C52 C58 1.522(3) . ?
C53 C54 1.389(3) . ?
C53 H53 0.9500 . ?
C54 C61 1.522(3) . ?
C55 C57 1.524(3) . ?
C55 C56 1.529(3) . ?
C55 H55 1.0000 . ?
C56 H56A 0.9800 . ?
C56 H56B 0.9800 . ?
C56 H56C 0.9800 . ?
C57 H57A 0.9800 . ?
C57 H57B 0.9800 . ?
C57 H57C 0.9800 . ?
C58 C59 1.503(3) . ?
C58 C60 1.529(3) . ?
C58 H58 1.0000 . ?
C59 H59A 0.9800 . ?
C59 H59B 0.9800 . ?
C59 H59C 0.9800 . ?
C60 H60A 0.9800 . ?
C60 H60B 0.9800 . ?
C60 H60C 0.9800 . ?
C61 C62 1.518(3) . ?
C61 C63 1.528(3) . ?
C61 H61 1.0000 . ?
C62 H62A 0.9800 . ?
C62 H62B 0.9800 . ?
C62 H62C 0.9800 . ?
C63 H63A 0.9800 . ?
C63 H63B 0.9800 . ?
C63 H63C 0.9800 . ?
C64 C65 1.329(3) . ?
C64 H64 0.9500 . ?
C65 H65 0.9500 . ?
C67 C68 1.500(3) . ?
C67 C69 1.510(3) . ?
C67 H67 1.0000 . ?
C68 H68A 0.9800 . ?
C68 H68B 0.9800 . ?
C68 H68C 0.9800 . ?
C69 H69A 0.9800 . ?
C69 H69B 0.9800 . ?
C69 H69C 0.9800 . ?
C70 C72 1.383(3) . ?
C70 C71 1.389(3) . ?
C71 C72 1.382(3) 2_546 ?
C71 H71 0.9500 . ?
C72 H72 0.9500 . ?
C80 C81 1.355(4) . ?
C80 C85 1.368(4) . ?
C80 H80 0.9500 . ?
C81 C82 1.367(4) . ?
C81 H81 0.9500 . ?
C82 C83 1.380(4) . ?
C82 H82 0.9500 . ?
C83 C84 1.356(4) . ?
C83 H83 0.9500 . ?
C84 C85 1.380(4) . ?
C84 H84 0.9500 . ?
C85 H85 0.9500 . ?
C86 C87 1.371(3) . ?
C86 C91 1.379(3) . ?
C86 H86 0.9500 . ?
C87 C88 1.372(3) . ?
C87 H87 0.9500 . ?
C88 C89 1.377(3) . ?
C88 H88 0.9500 . ?
C89 C90 1.380(4) . ?
C89 H89 0.9500 . ?
C90 C91 1.369(4) . ?
C90 H90 0.9500 . ?
C91 H91 0.9500 . ?
C92 C93 1.362(4) . ?
C92 C97 1.374(4) . ?
C92 H92 0.9500 . ?
C93 C94 1.373(4) . ?
C93 H93 0.9500 . ?
C94 C95 1.371(4) . ?
C94 H94 0.9500 . ?
C95 C96 1.368(4) . ?
C95 H95 0.9500 . ?
C96 C97 1.379(4) . ?
C96 H96 0.9500 . ?
C97 H97 0.9500 . ?

loop_
_geom_torsion_atom_site_label_1
_geom_torsion_atom_site_label_2
_geom_torsion_atom_site_label_3
_geom_torsion_atom_site_label_4
_geom_torsion
_geom_torsion_site_symmetry_1
_geom_torsion_site_symmetry_2
_geom_torsion_site_symmetry_3
_geom_torsion_site_symmetry_4
_geom_torsion_publ_flag
C16 P1 C1 C2 -98.60(15) . . . . ?
C16 P1 C1 C6 84.89(15) . . . . ?
C6 C1 C2 C3 -3.9(2) . . . . ?
P1 C1 C2 C3 179.56(13) . . . . ?
C6 C1 C2 C7 175.33(17) . . . . ?
P1 C1 C2 C7 -1.2(2) . . . . ?
C1 C2 C3 C4 0.7(3) . . . . ?
C7 C2 C3 C4 -178.54(16) . . . . ?
C2 C3 C4 C5 2.4(3) . . . . ?
C2 C3 C4 C10 -174.02(17) . . . . ?
C3 C4 C5 C6 -2.3(3) . . . . ?
C10 C4 C5 C6 174.27(18) . . . . ?
C4 C5 C6 C1 -0.9(3) . . . . ?
C4 C5 C6 C13 178.4(2) . . . . ?
C2 C1 C6 C5 4.0(3) . . . . ?
P1 C1 C6 C5 -179.44(14) . . . . ?
C2 C1 C6 C13 -175.3(2) . . . . ?
P1 C1 C6 C13 1.3(3) . . . . ?
C3 C2 C7 C9 85.8(2) . . . . ?
C1 C2 C7 C9 -93.4(2) . . . . ?
C3 C2 C7 C8 -37.7(2) . . . . ?
C1 C2 C7 C8 143.09(19) . . . . ?
C5 C4 C10 C11 151.57(18) . . . . ?
C3 C4 C10 C11 -32.0(3) . . . . ?
C5 C4 C10 C12 -83.6(2) . . . . ?
C3 C4 C10 C12 92.8(2) . . . . ?
C5 C6 C13 C15 52.0(3) . . . . ?
C1 C6 C13 C15 -128.8(3) . . . . ?
C5 C6 C13 C14 -70.9(3) . . . . ?
C1 C6 C13 C14 108.3(2) . . . . ?
C17 N1 C16 N2 -2.7(2) . . . . ?
C19 N1 C16 N2 -178.48(18) . . . . ?
C17 N1 C16 P1 171.04(18) . . . . ?
C19 N1 C16 P1 -4.7(3) . . . . ?
C18 N2 C16 N1 3.3(2) . . . . ?
C22 N2 C16 N1 -173.10(17) . . . . ?
C18 N2 C16 P1 -171.76(16) . . . . ?
C22 N2 C16 P1 11.8(2) . . . . ?
C1 P1 C16 N1 10.1(2) . . . . ?
C1 P1 C16 N2 -176.78(14) . . . . ?
C16 N1 C17 C18 1.2(3) . . . . ?
C19 N1 C17 C18 177.3(2) . . . . ?
N1 C17 C18 N2 0.9(3) . . . . ?
C16 N2 C18 C17 -2.7(3) . . . . ?
C22 N2 C18 C17 173.8(2) . . . . ?
C16 N1 C19 C20 108.4(2) . . . . ?
C17 N1 C19 C20 -66.9(3) . . . . ?
C16 N1 C19 C21 -126.9(2) . . . . ?
C17 N1 C19 C21 57.8(3) . . . . ?
C18 N2 C22 C23 -118.4(2) . . . . ?
C16 N2 C22 C23 57.6(3) . . . . ?
C18 N2 C22 C27 58.3(3) . . . . ?
C16 N2 C22 C27 -125.7(2) . . . . ?
C27 C22 C23 C24 1.5(3) . . . . ?
N2 C22 C23 C24 178.17(16) . . . . ?
C22 C23 C24 C25 -0.3(3) . . . . ?
C23 C24 C25 C26 -1.3(3) . . . . ?
C23 C24 C25 N3 174.84(16) . . . . ?
C28 N3 C25 C24 -52.7(2) . . . . ?
C30 N3 C25 C24 128.25(19) . . . . ?
C28 N3 C25 C26 123.5(2) . . . . ?
C30 N3 C25 C26 -55.6(2) . . . . ?
C24 C25 C26 C27 1.6(3) . . . . ?
N3 C25 C26 C27 -174.44(16) . . . . ?
C25 C26 C27 C22 -0.3(3) . . . . ?
C23 C22 C27 C26 -1.2(3) . . . . ?
N2 C22 C27 C26 -177.85(16) . . . . ?
C30 N3 C28 C29 1.4(2) . . . . ?
C25 N3 C28 C29 -177.80(17) . . . . ?
N3 C28 C29 N4 -0.4(2) . . . . ?
C30 N4 C29 C28 -0.8(2) . . . . ?
C31 N4 C29 C28 179.28(17) . . . . ?
C29 N4 C30 N3 1.57(19) . . . . ?
C31 N4 C30 N3 -178.49(16) . . . . ?
C29 N4 C30 P2 -175.10(15) . . . . ?
C31 N4 C30 P2 4.8(3) . . . . ?
C28 N3 C30 N4 -1.82(19) . . . . ?
C25 N3 C30 N4 177.35(16) . . . . ?
C28 N3 C30 P2 175.53(13) . . . . ?
C25 N3 C30 P2 -5.3(2) . . . . ?
C34 P2 C30 N4 1.5(2) . . . . ?
C34 P2 C30 N3 -174.83(13) . . . . ?
C30 N4 C31 C32 -114.1(2) . . . . ?
C29 N4 C31 C32 65.8(2) . . . . ?
C30 N4 C31 C33 121.05(19) . . . . ?
C29 N4 C31 C33 -59.0(2) . . . . ?
C30 P2 C34 C35 90.50(14) . . . . ?
C30 P2 C34 C39 -93.96(14) . . . . ?
C39 C34 C35 C36 2.4(2) . . . . ?
P2 C34 C35 C36 177.96(13) . . . . ?
C39 C34 C35 C40 -178.10(15) . . . . ?
P2 C34 C35 C40 -2.5(2) . . . . ?
C34 C35 C36 C37 -0.9(3) . . . . ?
C40 C35 C36 C37 179.55(18) . . . . ?
C35 C36 C37 C38 -1.3(3) . . . . ?
C35 C36 C37 C43 177.2(2) . . . . ?
C36 C37 C38 C39 2.1(3) . . . . ?
C43 C37 C38 C39 -176.3(2) . . . . ?
C37 C38 C39 C34 -0.6(3) . . . . ?
C37 C38 C39 C46 178.41(18) . . . . ?
C35 C34 C39 C38 -1.6(2) . . . . ?
P2 C34 C39 C38 -177.26(14) . . . . ?
C35 C34 C39 C46 179.38(16) . . . . ?
P2 C34 C39 C46 3.7(2) . . . . ?
C36 C35 C40 C41 -95.3(2) . . . . ?
C34 C35 C40 C41 85.1(2) . . . . ?
C36 C35 C40 C42 28.8(2) . . . . ?
C34 C35 C40 C42 -150.72(18) . . . . ?
C36 C37 C43 C44 95.7(4) . . . . ?
C38 C37 C43 C44 -85.9(4) . . . . ?
C36 C37 C43 C45 -131.2(3) . . . . ?
C38 C37 C43 C45 47.2(3) . . . . ?
C38 C39 C46 C47 86.2(2) . . . . ?
C34 C39 C46 C47 -94.8(2) . . . . ?
C38 C39 C46 C48 -37.9(3) . . . . ?
C34 C39 C46 C48 141.14(19) . . . . ?
C66 P3 C49 C50 107.23(13) . . . . ?
C66 P3 C49 C54 -78.44(14) . . . . ?
C54 C49 C50 C51 1.0(2) . . . . ?
P3 C49 C50 C51 175.49(12) . . . . ?
C54 C49 C50 C55 -178.62(15) . . . . ?
P3 C49 C50 C55 -4.2(2) . . . . ?
C49 C50 C51 C52 -0.3(3) . . . . ?
C55 C50 C51 C52 179.30(16) . . . . ?
C50 C51 C52 C53 -0.6(3) . . . . ?
C50 C51 C52 C58 177.29(17) . . . . ?
C51 C52 C53 C54 0.8(3) . . . . ?
C58 C52 C53 C54 -177.17(17) . . . . ?
C52 C53 C54 C49 -0.1(3) . . . . ?
C52 C53 C54 C61 -179.18(16) . . . . ?
C50 C49 C54 C53 -0.8(2) . . . . ?
P3 C49 C54 C53 -175.18(13) . . . . ?
C50 C49 C54 C61 178.22(15) . . . . ?
P3 C49 C54 C61 3.8(2) . . . . ?
C51 C50 C55 C57 -91.6(2) . . . . ?
C49 C50 C55 C57 88.1(2) . . . . ?
C51 C50 C55 C56 33.2(2) . . . . ?
C49 C50 C55 C56 -147.15(18) . . . . ?
C53 C52 C58 C59 -154.63(18) . . . . ?
C51 C52 C58 C59 27.5(3) . . . . ?
C53 C52 C58 C60 79.7(2) . . . . ?
C51 C52 C58 C60 -98.1(2) . . . . ?
C53 C54 C61 C62 84.8(2) . . . . ?
C49 C54 C61 C62 -94.3(2) . . . . ?
C53 C54 C61 C63 -37.8(2) . . . . ?
C49 C54 C61 C63 143.22(19) . . . . ?
C66 N6 C64 C65 -0.7(2) . . . . ?
C67 N6 C64 C65 -172.28(18) . . . . ?
N6 C64 C65 N5 0.5(3) . . . . ?
C66 N5 C65 C64 -0.2(2) . . . . ?
C70 N5 C65 C64 179.81(18) . . . . ?
C64 N6 C66 N5 0.6(2) . . . . ?
C67 N6 C66 N5 171.57(16) . . . . ?
C64 N6 C66 P3 -179.46(16) . . . . ?
C67 N6 C66 P3 -8.4(3) . . . . ?
C65 N5 C66 N6 -0.2(2) . . . . ?
C70 N5 C66 N6 179.77(16) . . . . ?
C65 N5 C66 P3 179.78(14) . . . . ?
C70 N5 C66 P3 -0.2(2) . . . . ?
C49 P3 C66 N6 -10.5(2) . . . . ?
C49 P3 C66 N5 169.51(14) . . . . ?
C66 N6 C67 C68 -96.5(2) . . . . ?
C64 N6 C67 C68 73.6(2) . . . . ?
C66 N6 C67 C69 138.65(19) . . . . ?
C64 N6 C67 C69 -51.3(2) . . . . ?
C65 N5 C70 C72 -127.4(2) . . . . ?
C66 N5 C70 C72 52.6(3) . . . . ?
C65 N5 C70 C71 49.4(3) . . . . ?
C66 N5 C70 C71 -130.57(19) . . . . ?
C72 C70 C71 C72 -0.1(3) . . . 2_546 ?
N5 C70 C71 C72 -176.97(17) . . . 2_546 ?
C71 C70 C72 C71 0.1(3) . . . 2_546 ?
N5 C70 C72 C71 176.91(17) . . . 2_546 ?
C85 C80 C81 C82 2.1(4) . . . . ?
C80 C81 C82 C83 -0.5(5) . . . . ?
C81 C82 C83 C84 -1.2(5) . . . . ?
C82 C83 C84 C85 1.3(4) . . . . ?
C81 C80 C85 C84 -2.0(4) . . . . ?
C83 C84 C85 C80 0.3(4) . . . . ?
C91 C86 C87 C88 -0.1(3) . . . . ?
C86 C87 C88 C89 0.2(3) . . . . ?
C87 C88 C89 C90 0.1(4) . . . . ?
C88 C89 C90 C91 -0.5(4) . . . . ?
C89 C90 C91 C86 0.6(4) . . . . ?
C87 C86 C91 C90 -0.3(3) . . . . ?
C97 C92 C93 C94 0.9(4) . . . . ?
C92 C93 C94 C95 -0.4(4) . . . . ?
C93 C94 C95 C96 0.1(4) . . . . ?
C94 C95 C96 C97 -0.4(4) . . . . ?
C93 C92 C97 C96 -1.2(4) . . . . ?
C95 C96 C97 C92 1.0(4) . . . . ?
